data_7052123
loop_
_publ_author_name
'Smith, Christopher B.'
'Makha, Mohamed'
'Raston, Colin L.'
'Sobolev, Alexandre N.'

_publ_section_title
;
 Solution and solid state interplay of isomeric
 4?-(pyridyl)-3,2?:6?,3?-terpyridines with p-sulfonatocalix[4]arene
;
_journal_issue 4
_journal_name_full 'New Journal of Chemistry'
_journal_page_first 535
_journal_paper_doi 10.1039/b615508a
_journal_volume 31
_journal_year 2007
_chemical_formula_moiety '4(C28 H20 O16 S4), 5(C20 H14 N4), 24(H2 O)'
_chemical_formula_sum 'C212 H198 N20 O88 S16'
_chemical_formula_weight 4946.86
_chemical_name_systematic
;
?
;
_space_group_IT_number 15
_symmetry_cell_setting monoclinic
_symmetry_space_group_name_Hall '-C 2yc'
_symmetry_space_group_name_H-M 'C 1 2/c 1'
_atom_sites_solution_hydrogens constr
_atom_sites_solution_primary direct
_atom_sites_solution_secondary difmap
_audit_creation_method SHELXL-97
_cell_angle_alpha 90.0
_cell_angle_beta 93.069(2)
_cell_angle_gamma 90.0
_cell_formula_units_Z 4
_cell_length_a 17.349(2)
_cell_length_b 33.402(4)
_cell_length_c 42.855(5)
_cell_measurement_reflns_used 9476
_cell_measurement_temperature 153(2)
_cell_measurement_theta_max 24.87
_cell_measurement_theta_min 2.24
_cell_volume 24798(5)
_computing_cell_refinement 'Bruker SAINT'
_computing_data_collection 'Bruker SMART'
_computing_data_reduction 'Bruker SAINT'
_computing_molecular_graphics 'Bruker SHELXTL, v. 5.1'
_computing_publication_material 'Bruker SHELXTL, v. 5.1'
_computing_structure_refinement 'Bruker SHELXTL, v. 5.1'
_computing_structure_solution 'Bruker SHELXTL, v. 5.1'
_diffrn_ambient_temperature 153(2)
_diffrn_measured_fraction_theta_full 0.969
_diffrn_measured_fraction_theta_max 0.969
_diffrn_measurement_device_type 'Bruker AXS CCD'
_diffrn_measurement_method '\w scans'
_diffrn_radiation_monochromator graphite
_diffrn_radiation_source 'sealed tube'
_diffrn_radiation_type MoK\a
_diffrn_radiation_wavelength 0.71073
_diffrn_reflns_av_R_equivalents 0.0699
_diffrn_reflns_av_sigmaI/netI 0.0939
_diffrn_reflns_limit_h_max 20
_diffrn_reflns_limit_h_min -20
_diffrn_reflns_limit_k_max 39
_diffrn_reflns_limit_k_min -39
_diffrn_reflns_limit_l_max 49
_diffrn_reflns_limit_l_min -50
_diffrn_reflns_number 77928
_diffrn_reflns_theta_full 25.00
_diffrn_reflns_theta_max 25.00
_diffrn_reflns_theta_min 1.22
_exptl_absorpt_coefficient_mu 0.231
_exptl_absorpt_correction_T_max 0.9773
_exptl_absorpt_correction_T_min 0.8738
_exptl_absorpt_correction_type multi-scan
_exptl_absorpt_process_details 'SADABS - Bruker area detector absorption corrections'
_exptl_crystal_colour colorless
_exptl_crystal_density_diffrn 1.325
_exptl_crystal_density_meas ?
_exptl_crystal_density_method .
_exptl_crystal_description plate
_exptl_crystal_F_000 10280
_exptl_crystal_size_max 0.60
_exptl_crystal_size_mid 0.50
_exptl_crystal_size_min 0.10
_refine_diff_density_max 1.756
_refine_diff_density_min -1.343
_refine_diff_density_rms 0.158
_refine_ls_extinction_method none
_refine_ls_goodness_of_fit_ref 0.985
_refine_ls_hydrogen_treatment mixed
_refine_ls_matrix_type full
_refine_ls_number_parameters 1141
_refine_ls_number_reflns 21192
_refine_ls_number_restraints 415
_refine_ls_restrained_S_all 0.978
_refine_ls_R_factor_all 0.3617
_refine_ls_R_factor_gt 0.2234
_refine_ls_shift/su_max 2.540
_refine_ls_shift/su_mean 0.033
_refine_ls_structure_factor_coef Fsqd
_refine_ls_weighting_details 'calc w=1/[\s^2^(Fo^2^)+(0.1800P)^2^+750.0000P] where P=(Fo^2^+2Fc^2^)/3'
_refine_ls_weighting_scheme calc
_refine_ls_wR_factor_gt 0.4862
_refine_ls_wR_factor_ref 0.5783
_reflns_number_gt 7728
_reflns_number_total 21192
_reflns_threshold_expression >2sigma(I)
_cod_data_source_file b615508a.txt
_cod_data_source_block cs2354
_cod_depositor_comments
;
The following automatic conversions were performed:
'_symmetry_cell_setting' value 'Monoclinic' changed to 'monoclinic'
according to '/home/saulius/struct/CIF-dictionaries/cif_core.dic'
dictionary named 'cif_core.dic' version 2.4.1 from 2010-06-29.

Automatic conversion script
Id: cif_fix_enum 1527 2010-12-29 10:47:43Z saulius 
;
_cod_original_sg_symbol_H-M 'C 2/c'
_cod_database_code 7052123

loop_
_symmetry_equiv_pos_as_xyz
'x, y, z'
'-x, y, -z+1/2'
'x+1/2, y+1/2, z'
'-x+1/2, y+1/2, -z+1/2'
'-x, -y, -z'
'x, -y, z-1/2'
'-x+1/2, -y+1/2, -z'
'x+1/2, -y+1/2, z-1/2'

loop_
_atom_site_label
_atom_site_type_symbol
_atom_site_fract_x
_atom_site_fract_y
_atom_site_fract_z
_atom_site_U_iso_or_equiv
_atom_site_adp_type
_atom_site_occupancy
_atom_site_symmetry_multiplicity
_atom_site_calc_flag
_atom_site_refinement_flags
_atom_site_disorder_assembly
_atom_site_disorder_group
O1 O 0.1125(6) 0.0880(3) 0.1148(2) 0.079(3) Uani 1 1 d D . .
C11 C 0.0568(7) 0.1152(4) 0.1210(3) 0.071(4) Uani 1 1 d D . .
C12 C 0.0069(9) 0.1321(4) 0.0965(4) 0.080(4) Uani 1 1 d . . .
C13 C -0.0446(9) 0.1602(5) 0.1058(4) 0.079(4) Uani 1 1 d . . .
H13A H -0.0759 0.1732 0.0900 0.095 Uiso 1 1 calc R . .
C14 C -0.0544(6) 0.1711(3) 0.1360(3) 0.081(4) Uani 1 1 d D . .
C15 C -0.0072(9) 0.1541(4) 0.1596(3) 0.075(4) Uani 1 1 d . . .
H15A H -0.0122 0.1618 0.1807 0.090 Uiso 1 1 calc R . .
C16 C 0.0475(8) 0.1259(4) 0.1520(3) 0.068(4) Uani 1 1 d . . .
S1 S -0.1218(3) 0.20636(18) 0.14711(13) 0.129(2) Uani 1 1 d D . .
O11 O -0.1603(7) 0.2209(4) 0.1194(3) 0.181(4) Uani 1 1 d D . .
O12 O -0.1733(7) 0.1864(4) 0.1665(3) 0.181(4) Uani 1 1 d D . .
O13 O -0.0805(8) 0.2372(4) 0.1635(3) 0.181(4) Uani 1 1 d D . .
C1 C 0.0188(8) 0.1232(4) 0.0639(3) 0.079(4) Uani 1 1 d . . .
H1A H -0.0292 0.1290 0.0511 0.095 Uiso 1 1 calc R . .
H1B H 0.0307 0.0944 0.0616 0.095 Uiso 1 1 calc R . .
O2 O 0.1646(7) 0.0913(2) 0.0532(2) 0.091(3) Uani 1 1 d D . .
C21 C 0.1606(10) 0.1317(3) 0.0488(3) 0.074(4) Uani 1 1 d D . .
C22 C 0.2211(8) 0.1551(4) 0.0398(3) 0.060(3) Uani 1 1 d . . .
C23 C 0.2091(8) 0.1952(4) 0.0351(3) 0.065(3) Uani 1 1 d . . .
H23A H 0.2508 0.2111 0.0287 0.078 Uiso 1 1 calc R . .
C24 C 0.1372(6) 0.2140(2) 0.0392(2) 0.067(4) Uani 1 1 d D A .
C25 C 0.0774(8) 0.1895(4) 0.0480(3) 0.065(4) Uani 1 1 d . . .
H25A H 0.0287 0.2012 0.0516 0.078 Uiso 1 1 calc R . .
C26 C 0.0867(8) 0.1489(4) 0.0517(3) 0.065(4) Uani 1 1 d . . .
S2 S 0.1233(2) 0.26534(11) 0.03355(9) 0.0795(11) Uani 1 1 d D . .
O21 O 0.0462(6) 0.2738(4) 0.0414(3) 0.115(3) Uiso 0.75 1 d PD A 1
O22 O 0.1796(7) 0.2849(4) 0.0539(3) 0.115(3) Uiso 0.75 1 d PD A 1
O23 O 0.1358(7) 0.2728(4) 0.0013(2) 0.115(3) Uiso 0.75 1 d PD A 1
O21' O 0.1927(9) 0.2805(4) 0.0216(7) 0.115(3) Uiso 0.25 1 d PD A 2
O22' O 0.1085(19) 0.2817(4) 0.0635(3) 0.115(3) Uiso 0.25 1 d PD A 2
O23' O 0.0584(13) 0.2693(4) 0.0117(6) 0.115(3) Uiso 0.25 1 d PD A 2
C2 C 0.3022(8) 0.1381(5) 0.0370(3) 0.080(4) Uani 1 1 d . . .
H2A H 0.2991 0.1085 0.0361 0.096 Uiso 1 1 calc R . .
H2B H 0.3227 0.1475 0.0171 0.096 Uiso 1 1 calc R . .
O3 O 0.2919(6) 0.1064(3) 0.0956(2) 0.084(3) Uani 1 1 d D . .
C31 C 0.3499(7) 0.1337(4) 0.0939(4) 0.075(4) Uani 1 1 d D . .
C32 C 0.3966(9) 0.1467(4) 0.1191(3) 0.070(4) Uani 1 1 d . . .
C33 C 0.4525(9) 0.1741(5) 0.1137(4) 0.087(4) Uani 1 1 d . . .
H33A H 0.4832 0.1841 0.1310 0.104 Uiso 1 1 calc R . .
C34 C 0.4664(6) 0.1881(4) 0.0840(3) 0.092(5) Uani 1 1 d D . .
C35 C 0.4136(10) 0.1778(5) 0.0595(4) 0.087(5) Uani 1 1 d . . .
H35A H 0.4172 0.1903 0.0398 0.105 Uiso 1 1 calc R . .
C36 C 0.3569(9) 0.1502(4) 0.0636(3) 0.072(4) Uani 1 1 d . . .
S3 S 0.5429(3) 0.2210(2) 0.07874(15) 0.156(3) Uani 1 1 d D . .
O31 O 0.5536(9) 0.2229(5) 0.0472(3) 0.195(4) Uiso 1 1 d D . .
O32 O 0.5221(9) 0.2575(4) 0.0903(3) 0.195(4) Uiso 1 1 d D . .
O33 O 0.6068(8) 0.2058(5) 0.0949(3) 0.195(4) Uiso 1 1 d D . .
C3 C 0.3840(8) 0.1297(5) 0.1517(3) 0.081(4) Uani 1 1 d . . .
H3A H 0.3812 0.1001 0.1501 0.098 Uiso 1 1 calc R . .
H3B H 0.4296 0.1364 0.1656 0.098 Uiso 1 1 calc R . .
O4 O 0.2561(6) 0.0833(3) 0.1537(2) 0.086(3) Uani 1 1 d D . .
C41 C 0.2479(10) 0.1204(3) 0.1664(3) 0.074(4) Uani 1 1 d D . .
C42 C 0.1783(9) 0.1335(4) 0.1784(3) 0.072(4) Uani 1 1 d . . .
C43 C 0.1776(10) 0.1706(4) 0.1923(3) 0.076(4) Uani 1 1 d . . .
H43A H 0.1320 0.1792 0.2017 0.091 Uiso 1 1 calc R . .
C44 C 0.2412(7) 0.1963(3) 0.1932(2) 0.083(4) Uani 1 1 d D . .
C45 C 0.3083(10) 0.1834(5) 0.1798(3) 0.085(5) Uani 1 1 d . . .
H45A H 0.3516 0.2008 0.1795 0.102 Uiso 1 1 calc R . .
C46 C 0.3124(9) 0.1446(5) 0.1667(3) 0.079(4) Uani 1 1 d . . .
S4 S 0.2382(3) 0.24236(13) 0.21240(9) 0.1003(15) Uani 1 1 d D . .
O41 O 0.1586(6) 0.2552(3) 0.2094(2) 0.133(3) Uiso 1 1 d D . .
O42 O 0.2642(6) 0.2347(3) 0.2444(2) 0.133(3) Uiso 1 1 d D . .
O43 O 0.2893(6) 0.2686(3) 0.1965(3) 0.133(3) Uiso 1 1 d D . .
C4 C 0.1038(9) 0.1101(5) 0.1772(4) 0.088(5) Uiso 1 1 d . . .
H4A H 0.0803 0.1118 0.1977 0.106 Uiso 1 1 calc R . .
H4B H 0.1148 0.0815 0.1730 0.106 Uiso 1 1 calc R . .
O5 O 0.2910(13) 0.6082(7) 0.1194(3) 0.067(3) Uiso 0.50 1 d PD B 1
C51 C 0.3418(18) 0.5780(10) 0.1136(3) 0.064(4) Uiso 0.50 1 d PGD B 1
C52 C 0.3541(19) 0.5677(10) 0.0841(3) 0.067(4) Uiso 0.50 1 d PGD B 1
C53 C 0.4063(18) 0.5395(8) 0.0782(4) 0.072(4) Uiso 0.50 1 d PG B 1
H53A H 0.4150 0.5322 0.0573 0.086 Uiso 0.50 1 calc PR B 1
C54 C 0.4463(10) 0.5216(4) 0.1019(5) 0.079(4) Uiso 0.50 1 d PGD B 1
C55 C 0.4339(19) 0.5319(9) 0.1315(5) 0.077(4) Uiso 0.50 1 d PG B 1
H55A H 0.4623 0.5192 0.1483 0.093 Uiso 0.50 1 calc PR B 1
C56 C 0.382(2) 0.5601(12) 0.1373(4) 0.069(4) Uiso 0.50 1 d PGD B 1
S5 S 0.4925(5) 0.4756(2) 0.09753(18) 0.0940(19) Uiso 0.50 1 d PD B 1
O51 O 0.5543(9) 0.4731(6) 0.1226(4) 0.119(3) Uiso 0.50 1 d PD B 1
O52 O 0.4329(10) 0.4442(5) 0.1006(4) 0.119(3) Uiso 0.50 1 d PD B 1
O53 O 0.5237(11) 0.4758(6) 0.0660(3) 0.119(3) Uiso 0.50 1 d PD B 1
O5' O 0.2849(13) 0.6063(7) 0.1136(4) 0.067(3) Uiso 0.50 1 d PD C 2
C51' C 0.3448(19) 0.5801(11) 0.1109(3) 0.064(4) Uiso 0.50 1 d PGD C 2
C52' C 0.3578(18) 0.5677(11) 0.0800(3) 0.067(4) Uiso 0.50 1 d PGD C 2
C53' C 0.4154(16) 0.5389(9) 0.0746(4) 0.072(4) Uiso 0.50 1 d PG C 2
H53B H 0.4240 0.5305 0.0539 0.086 Uiso 0.50 1 calc PR C 2
C54' C 0.4601(9) 0.5224(5) 0.1001(5) 0.079(4) Uiso 0.50 1 d PGD C 2
C55' C 0.4471(18) 0.5348(10) 0.1310(5) 0.077(4) Uiso 0.50 1 d PG C 2
H55B H 0.4771 0.5237 0.1481 0.093 Uiso 0.50 1 calc PR C 2
C56' C 0.390(2) 0.5637(12) 0.1364(4) 0.069(4) Uiso 0.50 1 d PGD C 2
S5' S 0.5398(5) 0.4925(2) 0.09272(18) 0.0940(19) Uiso 0.50 1 d PD C 2
O51' O 0.5770(11) 0.4818(6) 0.1235(3) 0.119(3) Uiso 0.50 1 d PD C 2
O52' O 0.5095(11) 0.4568(4) 0.0755(4) 0.119(3) Uiso 0.50 1 d PD C 2
O53' O 0.5908(9) 0.5170(5) 0.0737(4) 0.119(3) Uiso 0.50 1 d PD C 2
C5 C 0.3085(9) 0.5845(5) 0.0530(3) 0.088(5) Uani 0.50 1 d P B 1
H5A H 0.3025 0.6139 0.0545 0.105 Uiso 0.50 1 calc PR B 1
H5B H 0.3378 0.5784 0.0344 0.105 Uiso 0.50 1 calc PR B 1
C5' C 0.3085(9) 0.5845(5) 0.0530(3) 0.088(5) Uani 0.50 1 d P C 2
H5'A H 0.3018 0.6137 0.0560 0.105 Uiso 0.50 1 calc PR C 2
H5'B H 0.3351 0.5805 0.0334 0.105 Uiso 0.50 1 calc PR C 2
O6 O 0.1648(7) 0.6212(3) 0.0709(2) 0.110(4) Uani 1 1 d D . .
C61 C 0.1630(11) 0.5828(3) 0.0600(3) 0.079(4) Uani 1 1 d D B .
C62 C 0.0944(11) 0.5638(5) 0.0579(4) 0.100(5) Uani 1 1 d . . .
C63 C 0.0908(10) 0.5236(6) 0.0442(4) 0.111(6) Uani 1 1 d . . .
H63A H 0.0421 0.5111 0.0403 0.133 Uiso 1 1 calc R . .
C64 C 0.1573(9) 0.5037(3) 0.0368(4) 0.118(7) Uani 1 1 d D . .
C65 C 0.2260(10) 0.5260(5) 0.0385(4) 0.093(5) Uani 1 1 d . B .
H65A H 0.2715 0.5139 0.0314 0.112 Uiso 1 1 calc R . .
C66 C 0.2306(10) 0.5649(5) 0.0501(4) 0.082(4) Uani 1 1 d . . .
S6 S 0.1540(4) 0.4551(2) 0.02175(19) 0.195(4) Uani 1 1 d D . .
O61 O 0.2346(9) 0.4438(6) 0.0199(4) 0.238(6) Uiso 1 1 d D . .
O62 O 0.1130(10) 0.4322(5) 0.0445(4) 0.238(6) Uiso 1 1 d D . .
O63 O 0.1126(9) 0.4590(6) -0.0085(4) 0.238(6) Uiso 1 1 d D . .
C6 C 0.0189(9) 0.5797(6) 0.0720(5) 0.104(6) Uani 1 1 d . . .
H6A H 0.0229 0.6092 0.0740 0.125 Uiso 1 1 calc R . .
H6B H -0.0252 0.5738 0.0570 0.125 Uiso 1 1 calc R . .
O7 O 0.0953(6) 0.6058(3) 0.1258(3) 0.093(3) Uani 1 1 d D . .
C71 C 0.0445(8) 0.5754(4) 0.1301(4) 0.079(4) Uani 1 1 d D . .
C72 C 0.0327(10) 0.5584(5) 0.1584(5) 0.094(5) Uani 1 1 d . . .
C73 C -0.0218(10) 0.5279(6) 0.1607(6) 0.123(7) Uani 1 1 d . . .
H73A H -0.0322 0.5175 0.1806 0.147 Uiso 1 1 calc R . .
C74 C -0.0605(9) 0.5130(4) 0.1346(6) 0.132(8) Uani 1 1 d D . .
C75 C -0.0533(11) 0.5302(7) 0.1066(6) 0.119(7) Uani 1 1 d . . .
H75A H -0.0847 0.5212 0.0891 0.143 Uiso 1 1 calc R . .
C76 C 0.0023(12) 0.5629(6) 0.1024(5) 0.108(6) Uani 1 1 d . . .
S7 S -0.1278(4) 0.4743(2) 0.1366(2) 0.200(4) Uani 1 1 d D . .
O71 O -0.1512(13) 0.4751(7) 0.1671(5) 0.300(8) Uiso 1 1 d D . .
O72 O -0.1864(12) 0.4841(7) 0.1146(5) 0.300(8) Uiso 1 1 d D . .
O73 O -0.0880(14) 0.4397(6) 0.1294(5) 0.300(8) Uiso 1 1 d D . .
C7 C 0.0762(10) 0.5718(5) 0.1867(4) 0.096(5) Uani 1 1 d . . .
H7A H 0.0481 0.5642 0.2053 0.115 Uiso 1 1 calc R . .
H7B H 0.0812 0.6013 0.1865 0.115 Uiso 1 1 calc R . .
O8 O 0.2162(6) 0.6114(3) 0.1711(2) 0.086(3) Uani 1 1 d D . .
C81 C 0.2232(9) 0.5725(3) 0.1803(3) 0.070(4) Uani 1 1 d D . .
C82 C 0.2942(9) 0.5540(4) 0.1810(3) 0.072(4) Uani 1 1 d . . .
C83 C 0.2992(10) 0.5150(4) 0.1923(3) 0.076(4) Uani 1 1 d . . .
H83A H 0.3480 0.5020 0.1932 0.091 Uiso 1 1 calc R . .
C84 C 0.2374(8) 0.4948(2) 0.2019(3) 0.090(5) Uani 1 1 d D . .
C85 C 0.1654(12) 0.5135(5) 0.1990(4) 0.100(6) Uani 1 1 d . . .
H85A H 0.1208 0.4990 0.2043 0.120 Uiso 1 1 calc R . .
C86 C 0.1570(9) 0.5526(5) 0.1888(3) 0.078(4) Uani 1 1 d . . .
S8 S 0.2430(3) 0.44678(13) 0.21797(12) 0.1186(18) Uani 1 1 d D . .
O81 O 0.1668(7) 0.4320(4) 0.2187(3) 0.159(3) Uiso 1 1 d D . .
O82 O 0.2877(7) 0.4232(4) 0.1985(3) 0.159(3) Uiso 1 1 d D . .
O83 O 0.2777(7) 0.4501(4) 0.2483(3) 0.159(3) Uiso 1 1 d D . .
C8 C 0.3658(8) 0.5742(4) 0.1699(3) 0.069(4) Uani 0.50 1 d P B 1
H8A H 0.3585 0.6036 0.1698 0.083 Uiso 0.50 1 calc PR B 1
H8B H 0.4106 0.5678 0.1843 0.083 Uiso 0.50 1 calc PR B 1
C8' C 0.3658(8) 0.5742(4) 0.1699(3) 0.069(4) Uani 0.50 1 d P C 2
H8'A H 0.4096 0.5675 0.1847 0.083 Uiso 0.50 1 calc PR C 2
H8'B H 0.3580 0.6035 0.1709 0.083 Uiso 0.50 1 calc PR C 2
C11A C 0.0236(9) 0.3512(3) 0.1762(4) 0.121(7) Uani 1 1 d D . .
C12A C 0.0539(8) 0.3151(2) 0.1662(4) 0.098(5) Uani 1 1 d D D .
H12A H 0.0331 0.2903 0.1727 0.118 Uiso 1 1 calc R . .
C13A C 0.1153(7) 0.3162(3) 0.1465(3) 0.082(4) Uani 1 1 d D . .
N14A N 0.1471(7) 0.3502(2) 0.1368(3) 0.078(3) Uani 1 1 d D D .
C15A C 0.1170(8) 0.3848(3) 0.1463(4) 0.091(5) Uani 1 1 d D . .
C16A C 0.0560(9) 0.3868(2) 0.1661(4) 0.109(6) Uani 1 1 d D D .
H16A H 0.0369 0.4120 0.1727 0.130 Uiso 1 1 calc R . .
C21A C 0.1503(7) 0.2793(2) 0.1351(3) 0.075(4) Uani 1 1 d D D .
C22A C 0.1101(6) 0.2434(3) 0.1314(3) 0.085(5) Uani 1 1 d D . .
H22A H 0.0577 0.2416 0.1367 0.102 Uiso 1 1 calc R D .
C23A C 0.1482(8) 0.2102(2) 0.1199(3) 0.099(6) Uani 1 1 d D D .
H23B H 0.1224 0.1853 0.1172 0.118 Uiso 1 1 calc R . .
C24A C 0.2249(8) 0.2144(4) 0.1125(3) 0.110(7) Uani 1 1 d D . .
H24A H 0.2510 0.1918 0.1047 0.132 Uiso 1 1 calc R D .
N25A N 0.2636(8) 0.2490(4) 0.1158(3) 0.105(5) Uani 1 1 d D D .
C26A C 0.2268(7) 0.2808(3) 0.1270(3) 0.092(5) Uani 1 1 d D . .
H26A H 0.2541 0.3054 0.1294 0.111 Uiso 1 1 calc R D .
C31A C 0.1587(7) 0.4207(3) 0.1349(4) 0.088(5) Uani 1 1 d D D .
C32A C 0.1242(7) 0.4584(3) 0.1326(4) 0.099(5) Uani 1 1 d D . .
H32A H 0.0737 0.4624 0.1395 0.119 Uiso 1 1 calc R D .
C33A C 0.1645(8) 0.4901(3) 0.1199(4) 0.117(7) Uani 1 1 d D D .
H33B H 0.1398 0.5152 0.1162 0.141 Uiso 1 1 calc R . .
C34A C 0.2412(9) 0.4847(4) 0.1127(4) 0.109(6) Uani 1 1 d D . .
H34A H 0.2707 0.5064 0.1054 0.131 Uiso 1 1 calc R D .
N35A N 0.2724(9) 0.4481(4) 0.1163(3) 0.116(5) Uani 1 1 d D D .
C36A C 0.2346(8) 0.4160(4) 0.1263(4) 0.119(7) Uani 1 1 d D . .
H36A H 0.2589 0.3905 0.1275 0.142 Uiso 1 1 calc R D .
C41A C -0.0376(8) 0.3495(6) 0.1993(4) 0.126(7) Uiso 0.50 1 d PD D 1
C42A C -0.0899(12) 0.3178(5) 0.1994(5) 0.122(9) Uiso 0.50 1 d PD D 1
H42A H -0.0860 0.2965 0.1849 0.147 Uiso 0.50 1 calc PR D 1
C43A C -0.1479(12) 0.3174(7) 0.2207(6) 0.178(15) Uiso 0.50 1 d PD D 1
H43B H -0.1846 0.2963 0.2215 0.214 Uiso 0.50 1 calc PR D 1
N44A N -0.1479(13) 0.3490(6) 0.2399(5) 0.181(8) Uiso 0.50 1 d PD D 1
C45A C -0.1006(13) 0.3808(7) 0.2420(5) 0.147(12) Uiso 0.50 1 d PD D 1
H45B H -0.1060 0.4015 0.2568 0.177 Uiso 0.50 1 calc PR D 1
C46A C -0.0429(12) 0.3809(5) 0.2205(5) 0.141(11) Uiso 0.50 1 d PD D 1
H46A H -0.0071 0.4024 0.2204 0.169 Uiso 0.50 1 calc PR D 1
C41' C -0.0376(8) 0.3495(6) 0.1993(4) 0.126(7) Uiso 0.50 1 d PD D 2
C42' C -0.0383(11) 0.3197(6) 0.2221(5) 0.122(9) Uiso 0.50 1 d PD D 2
H42B H 0.0007 0.2997 0.2231 0.147 Uiso 0.50 1 calc PR D 2
C43' C -0.0962(13) 0.3193(7) 0.2435(5) 0.178(15) Uiso 0.50 1 d PD D 2
H43C H -0.0988 0.2995 0.2593 0.214 Uiso 0.50 1 calc PR D 2
N44' N -0.1479(13) 0.3490(6) 0.2399(5) 0.181(8) Uiso 0.50 1 d PD D 2
C45' C -0.1530(12) 0.3787(7) 0.2189(6) 0.147(12) Uiso 0.50 1 d PD D 2
H45C H -0.1931 0.3981 0.2185 0.177 Uiso 0.50 1 calc PR D 2
C46' C -0.0948(13) 0.3788(6) 0.1977(5) 0.141(11) Uiso 0.50 1 d PD D 2
H46B H -0.0941 0.3990 0.1821 0.169 Uiso 0.50 1 calc PR D 2
C11B C -0.2658(9) 0.1584(8) 0.0001(7) 0.217(14) Uiso 1 1 d D . .
C12B C -0.2599(9) 0.1927(7) 0.0185(6) 0.200(12) Uiso 1 1 d D . .
H12B H -0.3034 0.2030 0.0284 0.240 Uiso 1 1 calc R . .
C13B C -0.1882(11) 0.2113(5) 0.0220(5) 0.140(8) Uiso 1 1 d D . .
N14B N -0.1231(10) 0.2001(6) 0.0092(5) 0.168(8) Uiso 1 1 d D . .
C15B C -0.1305(9) 0.1651(7) -0.0057(6) 0.183(11) Uiso 1 1 d D . .
C16B C -0.1992(12) 0.1451(5) -0.0136(5) 0.166(10) Uiso 1 1 d D . .
H16B H -0.2007 0.1232 -0.0277 0.200 Uiso 1 1 calc R . .
C21B C -0.2002(11) 0.2448(5) 0.0435(5) 0.155(9) Uiso 1 1 d D . .
C22B C -0.2648(8) 0.2581(6) 0.0584(5) 0.153(8) Uiso 1 1 d D . .
H22B H -0.3124 0.2441 0.0560 0.184 Uiso 1 1 calc R . .
C23B C -0.2584(9) 0.2924(6) 0.0769(5) 0.174(10) Uiso 1 1 d D . .
H23C H -0.3030 0.3046 0.0847 0.209 Uiso 1 1 calc R . .
C24B C -0.1851(12) 0.3084(6) 0.0839(5) 0.186(11) Uiso 1 1 d D . .
H24B H -0.1787 0.3286 0.0994 0.223 Uiso 1 1 calc R . .
N25B N -0.1238(8) 0.2957(6) 0.0689(5) 0.170(8) Uiso 1 1 d D . .
C26B C -0.1302(9) 0.2647(6) 0.0492(5) 0.145(8) Uiso 1 1 d D . .
H26B H -0.0861 0.2560 0.0388 0.174 Uiso 1 1 calc R . .
C31B C -0.0553(9) 0.1537(8) -0.0181(6) 0.178(10) Uiso 1 1 d D . .
C32B C -0.0336(14) 0.1135(7) -0.0151(8) 0.263(18) Uiso 1 1 d D . .
H32B H -0.0678 0.0944 -0.0070 0.315 Uiso 1 1 calc R . .
C33B C 0.0392(17) 0.1022(5) -0.0242(8) 0.245(16) Uiso 1 1 d D . .
H33C H 0.0539 0.0748 -0.0240 0.294 Uiso 1 1 calc R . .
C34B C 0.0900(11) 0.1317(8) -0.0334(7) 0.198(12) Uiso 1 1 d D . .
H34B H 0.1395 0.1240 -0.0398 0.238 Uiso 1 1 calc R . .
N35B N 0.0707(12) 0.1706(7) -0.0335(6) 0.209(10) Uiso 1 1 d D . .
C36B C 0.0017(15) 0.1819(5) -0.0238(7) 0.216(13) Uiso 1 1 d D . .
H36B H -0.0086 0.2096 -0.0209 0.260 Uiso 1 1 calc R . .
C41B C -0.3416(10) 0.1394(8) -0.0090(7) 0.196(12) Uiso 1 1 d D . .
C42B C -0.4147(15) 0.1529(6) -0.0019(6) 0.192(12) Uiso 1 1 d D . .
H42C H -0.4207 0.1775 0.0088 0.231 Uiso 1 1 calc R . .
C43B C -0.4788(9) 0.1296(8) -0.0109(8) 0.233(15) Uiso 1 1 d D . .
H43D H -0.5291 0.1404 -0.0094 0.279 Uiso 1 1 calc R . .
N44B N -0.4708(12) 0.0921(8) -0.0215(7) 0.247(13) Uiso 1 1 d D . .
C45B C -0.4001(17) 0.0775(5) -0.0261(7) 0.206(13) Uiso 1 1 d D . .
H45D H -0.3949 0.0505 -0.0325 0.247 Uiso 1 1 calc R . .
C46B C -0.3343(11) 0.1012(8) -0.0216(7) 0.215(13) Uiso 1 1 d D . .
H46C H -0.2854 0.0914 -0.0269 0.258 Uiso 1 1 calc R . .
C11C C 0.5000 0.2103(5) 0.2500 0.175(14) Uiso 1 2 d SD . .
C12C C 0.4310(2) 0.1885(4) 0.2484(6) 0.154(9) Uiso 1 1 d D . .
H12C H 0.3823 0.2016 0.2469 0.185 Uiso 1 1 calc R . .
C13C C 0.4365(8) 0.1467(4) 0.2492(5) 0.130(7) Uiso 1 1 d D . .
N14C N 0.5000 0.1239(7) 0.2500 0.123(7) Uiso 1 2 d SD . .
C21C C 0.3669(11) 0.1213(6) 0.2455(5) 0.122(6) Uiso 1 1 d D . .
C22C C 0.3021(14) 0.1364(7) 0.2542(5) 0.138(7) Uiso 1 1 d . . .
H22C H 0.3001 0.1629 0.2621 0.166 Uiso 1 1 calc R . .
C23C C 0.2395(13) 0.1139(7) 0.2518(5) 0.131(7) Uiso 1 1 d . . .
H23D H 0.1926 0.1253 0.2581 0.158 Uiso 1 1 calc R . .
C24C C 0.2372(10) 0.0764(6) 0.2411(4) 0.106(5) Uiso 1 1 d D . .
H24C H 0.1907 0.0613 0.2405 0.127 Uiso 1 1 calc R . .
N25C N 0.3028(10) 0.0606(6) 0.2314(5) 0.157(7) Uiso 1 1 d D . .
C26C C 0.3683(11) 0.0819(6) 0.2338(5) 0.118(6) Uiso 1 1 d D . .
H26C H 0.4153 0.0705 0.2276 0.142 Uiso 1 1 calc R . .
C41C C 0.5000 0.2550(5) 0.2500 0.43(2) Uiso 1 2 d SD . .
C42C C 0.4311(4) 0.2763(6) 0.250(2) 0.43(2) Uiso 0.50 1 d PD E 1
H42D H 0.3827 0.2630 0.2476 0.522 Uiso 0.50 1 calc PR E 1
C43C C 0.4348(15) 0.3178(6) 0.254(2) 0.43(2) Uiso 0.50 1 d PD E 1
H43E H 0.3900 0.3318 0.2597 0.522 Uiso 0.50 1 calc PR E 1
C42" C 0.440(3) 0.2763(6) 0.262(2) 0.43(2) Uiso 0.50 1 d PD E 2
H42E H 0.3941 0.2631 0.2681 0.522 Uiso 0.50 1 calc PR E 2
C43" C 0.448(4) 0.3178(6) 0.2655(18) 0.43(2) Uiso 0.50 1 d PD E 2
H43F H 0.4154 0.3317 0.2790 0.522 Uiso 0.50 1 calc PR E 2
N44C N 0.5000 0.3382(6) 0.2500 0.43(2) Uiso 1 2 d SD . .
O1W O 0.1785(7) 0.0149(4) 0.1588(3) 0.124(4) Uiso 1 1 d . . .
O2W O 0.2349(12) 0.3611(7) 0.0612(5) 0.158(7) Uiso 0.75 1 d P . .
O3W O 0.4019(12) 0.2772(6) 0.1158(5) 0.154(7) Uiso 0.75 1 d P . .
O4W O 0.3415(13) 0.2764(7) 0.0465(5) 0.150(8) Uiso 0.67 1 d P . .
O5W O 0.5000 0.0106(12) 0.2500 0.129(12) Uiso 0.50 2 d SP . .
O6W O 0.659(2) 0.2054(13) 0.1543(10) 0.132(13) Uiso 0.33 1 d P . .
O7W O -0.2571(10) 0.3455(5) 0.2824(4) 0.123(5) Uiso 0.75 1 d P . .
O8W O -0.0042(13) 0.3285(7) 0.0857(5) 0.148(8) Uiso 0.67 1 d P . .
O9W O 0.0000 0.1221(16) 0.2500 0.184(19) Uiso 0.50 2 d SP . .
O10W O -0.5006(15) 0.0910(8) -0.0852(6) 0.127(8) Uiso 0.50 1 d P . .
O11W O 0.3727(19) 0.3525(10) 0.1119(8) 0.163(12) Uiso 0.50 1 d P . .
O12W O 0.127(2) 0.0045(11) 0.2192(9) 0.114(11) Uiso 0.33 1 d P . .
O13W O -0.2515(17) 0.5193(9) 0.0773(8) 0.148(10) Uiso 0.50 1 d P F 1
O14W O 0.364(2) 0.4748(13) -0.0090(9) 0.198(15) Uiso 0.50 1 d P G 1
O15W O -0.2537(19) 0.5318(10) 0.0477(9) 0.164(12) Uiso 0.50 1 d P H 2
O16W O 0.364(3) 0.5265(18) -0.0220(14) 0.28(2) Uiso 0.50 1 d P I 2
O17W O 0.411(2) 0.4165(11) 0.1134(9) 0.177(13) Uiso 0.50 1 d P J 2
O18W O -0.2495(18) 0.1789(10) 0.0888(7) 0.153(11) Uiso 0.50 1 d P . .
O19W O 0.428(2) -0.0344(11) 0.2273(9) 0.179(13) Uiso 0.50 1 d P . .
O20W O 0.1328(18) 0.1611(10) 0.2739(8) 0.208(12) Uiso 0.67 1 d P . .
O21W O 0.725(2) 0.2374(13) 0.1965(10) 0.141(14) Uiso 0.33 1 d P . .
O22W O 0.1346(19) 0.5018(10) -0.0392(8) 0.167(12) Uiso 0.50 1 d P . .
O23W O 0.0000 0.0486(18) 0.2500 0.20(2) Uiso 0.50 2 d SP . .

loop_
_atom_site_aniso_label
_atom_site_aniso_U_11
_atom_site_aniso_U_22
_atom_site_aniso_U_33
_atom_site_aniso_U_23
_atom_site_aniso_U_13
_atom_site_aniso_U_12
O1 0.092(7) 0.066(6) 0.080(7) 0.007(5) 0.018(5) -0.005(5)
C11 0.091(11) 0.069(9) 0.054(8) 0.023(7) 0.006(8) -0.022(8)
C12 0.085(11) 0.065(9) 0.091(12) 0.011(8) 0.030(9) -0.028(8)
C13 0.080(10) 0.084(11) 0.073(10) 0.025(8) 0.013(8) -0.021(9)
C14 0.090(11) 0.070(9) 0.086(11) 0.020(8) 0.026(9) 0.000(8)
C15 0.092(11) 0.061(9) 0.073(9) 0.020(7) 0.027(8) -0.017(8)
C16 0.076(9) 0.060(8) 0.070(9) 0.020(7) 0.015(7) -0.008(7)
S1 0.129(5) 0.136(5) 0.126(4) 0.046(4) 0.048(4) 0.035(4)
O11 0.182(9) 0.172(9) 0.198(10) 0.051(8) 0.090(8) 0.063(7)
O12 0.182(9) 0.172(9) 0.198(10) 0.051(8) 0.090(8) 0.063(7)
O13 0.182(9) 0.172(9) 0.198(10) 0.051(8) 0.090(8) 0.063(7)
C1 0.086(10) 0.084(10) 0.067(9) 0.016(7) 0.010(8) -0.041(8)
O2 0.143(10) 0.047(5) 0.085(7) -0.003(5) 0.016(6) -0.012(6)
C21 0.101(12) 0.069(10) 0.052(8) -0.008(7) 0.008(8) -0.003(9)
C22 0.074(9) 0.059(8) 0.048(7) 0.001(6) 0.013(6) -0.014(7)
C23 0.074(9) 0.074(10) 0.047(7) 0.005(6) 0.011(6) -0.013(7)
C24 0.088(10) 0.061(8) 0.054(8) 0.013(6) 0.010(7) -0.007(8)
C25 0.068(9) 0.073(9) 0.057(8) 0.014(7) 0.018(7) -0.015(7)
C26 0.081(10) 0.078(10) 0.036(7) 0.005(6) -0.001(6) -0.023(8)
S2 0.089(3) 0.076(2) 0.075(2) 0.023(2) 0.019(2) -0.005(2)
C2 0.088(11) 0.086(10) 0.068(9) -0.002(8) 0.034(8) 0.008(8)
O3 0.104(8) 0.081(7) 0.069(6) -0.012(5) 0.021(5) 0.003(6)
C31 0.084(10) 0.056(8) 0.088(11) -0.011(8) 0.031(9) 0.007(8)
C32 0.072(10) 0.072(9) 0.067(9) -0.005(7) 0.006(8) 0.012(8)
C33 0.075(10) 0.102(12) 0.082(11) -0.007(9) 0.000(8) 0.006(9)
C34 0.070(10) 0.114(13) 0.093(12) 0.022(10) 0.001(9) -0.001(9)
C35 0.091(12) 0.075(10) 0.100(12) 0.021(9) 0.037(10) 0.023(9)
C36 0.078(10) 0.080(10) 0.060(9) -0.002(7) 0.019(8) 0.014(8)
S3 0.106(4) 0.203(7) 0.159(6) 0.067(5) -0.009(4) -0.025(4)
C3 0.072(10) 0.104(12) 0.068(9) -0.006(8) 0.003(8) 0.017(9)
O4 0.128(9) 0.066(6) 0.066(6) 0.008(5) 0.014(6) 0.013(6)
C41 0.106(12) 0.066(9) 0.050(8) 0.002(7) 0.006(8) 0.016(9)
C42 0.101(12) 0.069(9) 0.046(7) 0.008(7) -0.001(7) -0.005(8)
C43 0.105(12) 0.076(10) 0.048(8) 0.010(7) 0.018(8) 0.009(9)
C44 0.113(13) 0.096(12) 0.040(7) 0.003(7) 0.002(8) 0.009(10)
C45 0.108(12) 0.089(11) 0.059(9) -0.024(8) 0.015(8) -0.025(9)
C46 0.091(11) 0.089(11) 0.057(9) 0.011(8) 0.011(8) 0.004(9)
S4 0.156(4) 0.084(3) 0.063(2) -0.012(2) 0.026(3) -0.014(3)
C5 0.102(12) 0.106(12) 0.054(8) 0.009(8) 0.003(8) -0.030(10)
C5' 0.102(12) 0.106(12) 0.054(8) 0.009(8) 0.003(8) -0.030(10)
O6 0.176(12) 0.059(6) 0.089(8) -0.005(5) -0.050(8) 0.003(7)
C61 0.102(13) 0.060(9) 0.070(9) -0.007(7) -0.030(9) -0.019(9)
C62 0.120(15) 0.093(12) 0.086(11) -0.032(10) -0.011(10) 0.026(11)
C63 0.089(12) 0.113(14) 0.128(15) -0.058(12) -0.018(11) -0.010(11)
C64 0.099(14) 0.113(14) 0.142(17) -0.084(13) 0.009(12) -0.002(12)
C65 0.085(11) 0.111(13) 0.083(11) -0.038(10) 0.006(9) -0.008(10)
C66 0.092(12) 0.082(11) 0.072(10) -0.008(8) -0.012(9) -0.015(9)
S6 0.154(6) 0.154(6) 0.281(10) -0.140(7) 0.044(6) -0.018(5)
C6 0.073(11) 0.113(14) 0.121(15) -0.050(12) -0.048(11) 0.027(10)
O7 0.090(7) 0.083(7) 0.105(8) -0.026(6) 0.004(6) 0.003(6)
C71 0.071(10) 0.075(10) 0.091(12) -0.025(9) -0.005(9) 0.015(9)
C72 0.078(11) 0.090(12) 0.116(15) -0.009(11) 0.043(11) 0.011(10)
C73 0.072(12) 0.100(14) 0.20(2) -0.028(15) 0.039(14) -0.003(11)
C74 0.081(14) 0.115(18) 0.20(3) -0.021(19) 0.030(17) -0.009(12)
C75 0.068(12) 0.103(16) 0.18(2) -0.044(15) -0.013(14) 0.016(11)
C76 0.104(15) 0.101(14) 0.122(17) -0.023(13) 0.021(13) 0.027(12)
S7 0.120(5) 0.164(7) 0.318(12) -0.026(7) 0.040(6) -0.052(5)
C7 0.104(13) 0.091(12) 0.095(13) -0.003(10) 0.039(11) -0.002(10)
O8 0.123(8) 0.061(6) 0.075(6) -0.005(5) 0.029(6) 0.001(6)
C81 0.105(12) 0.054(8) 0.052(8) -0.002(6) 0.021(8) -0.003(8)
C82 0.101(12) 0.055(8) 0.059(8) -0.010(7) 0.009(8) -0.012(8)
C83 0.108(12) 0.062(9) 0.059(8) -0.002(7) 0.010(8) -0.007(8)
C84 0.124(15) 0.059(9) 0.088(11) -0.011(8) 0.017(11) -0.005(10)
C85 0.139(16) 0.072(11) 0.094(12) -0.022(9) 0.054(11) -0.033(11)
C86 0.098(12) 0.075(10) 0.063(9) -0.006(7) 0.022(8) -0.017(9)
S8 0.177(5) 0.065(3) 0.119(4) 0.001(3) 0.051(4) -0.011(3)
C8 0.096(10) 0.052(8) 0.057(8) 0.009(6) -0.008(7) -0.016(7)
C8' 0.096(10) 0.052(8) 0.057(8) 0.009(6) -0.008(7) -0.016(7)
C11A 0.157(18) 0.088(13) 0.127(16) 0.021(11) 0.075(14) 0.022(12)
C12A 0.130(14) 0.069(10) 0.101(12) 0.012(9) 0.056(11) 0.021(10)
C13A 0.110(12) 0.058(9) 0.080(10) -0.003(7) 0.017(9) -0.005(8)
N14A 0.102(9) 0.056(7) 0.078(8) -0.005(6) 0.019(7) 0.000(7)
C15A 0.129(14) 0.048(8) 0.099(12) -0.004(8) 0.041(10) 0.008(9)
C16A 0.125(15) 0.064(10) 0.143(16) -0.001(10) 0.065(13) 0.012(10)
C21A 0.108(12) 0.067(10) 0.050(8) -0.001(7) 0.015(8) 0.012(9)
C22A 0.136(14) 0.050(9) 0.069(9) 0.011(7) 0.019(9) -0.006(9)
C23A 0.19(2) 0.048(9) 0.058(9) 0.006(7) 0.005(11) 0.000(11)
C24A 0.20(2) 0.070(12) 0.058(10) -0.004(8) 0.011(12) 0.059(14)
N25A 0.142(13) 0.068(9) 0.106(11) 0.008(8) 0.020(9) 0.026(9)
C26A 0.158(17) 0.037(8) 0.081(10) 0.000(7) 0.002(11) 0.015(9)
C31A 0.103(13) 0.059(10) 0.105(12) -0.013(8) 0.023(10) 0.005(9)
C32A 0.135(15) 0.060(10) 0.103(13) -0.011(9) 0.013(11) 0.005(10)
C33A 0.16(2) 0.054(10) 0.135(17) -0.027(10) 0.018(15) -0.010(12)
C34A 0.17(2) 0.055(10) 0.111(14) -0.025(9) 0.034(13) -0.007(11)
N35A 0.140(13) 0.090(11) 0.122(12) -0.023(9) 0.033(10) -0.022(10)
C36A 0.17(2) 0.048(9) 0.140(17) -0.025(10) 0.049(15) -0.013(11)

loop_
_atom_type_symbol
_atom_type_description
_atom_type_scat_dispersion_real
_atom_type_scat_dispersion_imag
_atom_type_scat_source
C C 0.0033 0.0016 'International Tables Vol C Tables 4.2.6.8 and 6.1.1.4'
H H 0.0000 0.0000 'International Tables Vol C Tables 4.2.6.8 and 6.1.1.4'
N N 0.0061 0.0033 'International Tables Vol C Tables 4.2.6.8 and 6.1.1.4'
O O 0.0106 0.0060 'International Tables Vol C Tables 4.2.6.8 and 6.1.1.4'
S S 0.1246 0.1234 'International Tables Vol C Tables 4.2.6.8 and 6.1.1.4'

loop_
_geom_angle_atom_site_label_1
_geom_angle_atom_site_label_2
_geom_angle_atom_site_label_3
_geom_angle
_geom_angle_site_symmetry_1
_geom_angle_site_symmetry_3
_geom_angle_publ_flag
O1 C11 C16 118.5(12) . . ?
O1 C11 C12 121.5(12) . . ?
C16 C11 C12 119.9(12) . . ?
C13 C12 C11 115.7(14) . . ?
C13 C12 C1 123.1(16) . . ?
C11 C12 C1 120.7(15) . . ?
C14 C13 C12 125.0(14) . . ?
C13 C14 C15 119.0(11) . . ?
C13 C14 S1 123.8(10) . . ?
C15 C14 S1 117.2(9) . . ?
C14 C15 C16 119.5(13) . . ?
C11 C16 C15 120.8(13) . . ?
C11 C16 C4 119.2(13) . . ?
C15 C16 C4 119.7(14) . . ?
O13 S1 O11 111.6(5) . . ?
O13 S1 O12 111.7(5) . . ?
O11 S1 O12 111.6(5) . . ?
O13 S1 C14 107.3(5) . . ?
O11 S1 C14 107.3(5) . . ?
O12 S1 C14 107.0(5) . . ?
C12 C1 C26 110.9(11) . . ?
O2 C21 C22 124.3(14) . . ?
O2 C21 C26 115.4(13) . . ?
C22 C21 C26 120.1(10) . . ?
C23 C22 C21 118.9(12) . . ?
C23 C22 C2 119.0(12) . . ?
C21 C22 C2 122.0(12) . . ?
C22 C23 C24 122.9(11) . . ?
C25 C24 C23 116.7(9) . . ?
C25 C24 S2 121.0(9) . . ?
C23 C24 S2 122.3(8) . . ?
C24 C25 C26 121.8(12) . . ?
C25 C26 C21 119.5(11) . . ?
C25 C26 C1 119.4(13) . . ?
C21 C26 C1 120.5(13) . . ?
O21 S2 O21' 146.7(8) . . ?
O21 S2 O22' 59.9(12) . . ?
O21' S2 O22' 112.4(4) . . ?
O21 S2 O23' 54.5(12) . . ?
O21' S2 O23' 112.5(4) . . ?
O22' S2 O23' 112.2(4) . . ?
O21 S2 O22 112.7(4) . . ?
O21' S2 O22 59.6(12) . . ?
O22' S2 O22 55.2(12) . . ?
O23' S2 O22 147.5(8) . . ?
O21 S2 O23 112.6(4) . . ?
O21' S2 O23 54.4(12) . . ?
O22' S2 O23 147.4(8) . . ?
O23' S2 O23 60.5(12) . . ?
O22 S2 O23 112.0(4) . . ?
O21 S2 C24 106.6(4) . . ?
O21' S2 C24 106.5(5) . . ?
O22' S2 C24 106.3(5) . . ?
O23' S2 C24 106.3(5) . . ?
O22 S2 C24 106.2(4) . . ?
O23 S2 C24 106.1(4) . . ?
C36 C2 C22 112.9(11) . . ?
O3 C31 C32 124.6(14) . . ?
O3 C31 C36 114.1(13) . . ?
C32 C31 C36 121.2(12) . . ?
C33 C32 C31 118.1(14) . . ?
C33 C32 C3 122.6(14) . . ?
C31 C32 C3 119.3(14) . . ?
C32 C33 C34 122.7(14) . . ?
C33 C34 C35 117.7(11) . . ?
C33 C34 S3 120.0(11) . . ?
C35 C34 S3 122.0(10) . . ?
C36 C35 C34 121.3(14) . . ?
C35 C36 C31 118.3(14) . . ?
C35 C36 C2 121.1(14) . . ?
C31 C36 C2 120.6(13) . . ?
O32 S3 O33 111.6(6) . . ?
O32 S3 O31 111.3(6) . . ?
O33 S3 O31 111.4(6) . . ?
O32 S3 C34 107.3(6) . . ?
O33 S3 C34 107.5(6) . . ?
O31 S3 C34 107.5(6) . . ?
C46 C3 C32 115.2(12) . . ?
O4 C41 C46 115.8(14) . . ?
O4 C41 C42 122.5(14) . . ?
C46 C41 C42 121.7(11) . . ?
C43 C42 C41 117.7(13) . . ?
C43 C42 C4 117.0(15) . . ?
C41 C42 C4 125.3(13) . . ?
C44 C43 C42 122.7(13) . . ?
C43 C44 C45 118.4(10) . . ?
C43 C44 S4 120.7(9) . . ?
C45 C44 S4 120.8(9) . . ?
C44 C45 C46 120.4(13) . . ?
C41 C46 C45 118.9(14) . . ?
C41 C46 C3 119.1(14) . . ?
C45 C46 C3 121.9(15) . . ?
O42 S4 O43 112.9(4) . . ?
O42 S4 O41 112.6(4) . . ?
O43 S4 O41 112.7(4) . . ?
O42 S4 C44 106.0(4) . . ?
O43 S4 C44 106.0(4) . . ?
O41 S4 C44 105.8(4) . . ?
C42 C4 C16 111.2(12) . . ?
C52 C51 C56 120.0 . . ?
C52 C51 O5 119.7(4) . . ?
C56 C51 O5 120.2(3) . . ?
C51 C52 C53 120.0 . . ?
C51 C52 C5 126.5(9) . . ?
C53 C52 C5 113.5(9) . . ?
C54 C53 C52 120.0 . . ?
C53 C54 C55 120.0 . . ?
C53 C54 S5 122.2(12) . . ?
C55 C54 S5 115.1(11) . . ?
C56 C55 C54 120.0 . . ?
C55 C56 C51 120.0 . . ?
C55 C56 C8 123.4(8) . . ?
C51 C56 C8 116.6(7) . . ?
O51 S5 O52 112.2(5) . . ?
O51 S5 O53 112.1(5) . . ?
O52 S5 O53 111.9(5) . . ?
O51 S5 C54 106.8(5) . . ?
O52 S5 C54 106.7(5) . . ?
O53 S5 C54 106.6(5) . . ?
O5' C51' C52' 115.1(6) . . ?
O5' C51' C56' 124.8(5) . . ?
C52' C51' C56' 120.0 . . ?
C51' C52' C53' 120.0 . . ?
C54' C53' C52' 120.0 . . ?
C55' C54' C53' 120.0 . . ?
C55' C54' S5' 120.2(11) . . ?
C53' C54' S5' 119.1(10) . . ?
C54' C55' C56' 120.0 . . ?
C55' C56' C51' 120.0 . . ?
O53' S5' O51' 112.2(5) . . ?
O53' S5' O52' 112.2(5) . . ?
O51' S5' O52' 112.1(5) . . ?
O53' S5' C54' 106.6(5) . . ?
O51' S5' C54' 106.6(5) . . ?
O52' S5' C54' 106.6(5) . . ?
C66 C5 C52 108.4(19) . . ?
C62 C61 O6 118.1(16) . . ?
C62 C61 C66 121.8(11) . . ?
O6 C61 C66 120.0(15) . . ?
C61 C62 C63 118.6(15) . . ?
C61 C62 C6 124.5(15) . . ?
C63 C62 C6 116.6(17) . . ?
C64 C63 C62 120.9(15) . . ?
C63 C64 C65 116.8(12) . . ?
C63 C64 S6 121.3(11) . . ?
C65 C64 S6 121.5(11) . . ?
C66 C65 C64 123.0(15) . . ?
C65 C66 C61 118.2(14) . . ?
C65 C66 C5 118.1(16) . . ?
C61 C66 C5 123.6(14) . . ?
O63 S6 O62 114.1(6) . . ?
O63 S6 O61 114.0(6) . . ?
O62 S6 O61 114.0(6) . . ?
O63 S6 C64 104.4(7) . . ?
O62 S6 C64 104.5(7) . . ?
O61 S6 C64 104.3(7) . . ?
C76 C6 C62 115.0(15) . . ?
O7 C71 C72 123.9(15) . . ?
O7 C71 C76 114.4(16) . . ?
C72 C71 C76 121.6(15) . . ?
C71 C72 C73 120(2) . . ?
C71 C72 C7 121.0(16) . . ?
C73 C72 C7 119.0(19) . . ?
C74 C73 C72 121(2) . . ?
C75 C74 C73 120.6(15) . . ?
C75 C74 S7 117.0(17) . . ?
C73 C74 S7 122.1(17) . . ?
C74 C75 C76 121.2(19) . . ?
C71 C76 C6 120.9(18) . . ?
C71 C76 C75 115.3(19) . . ?
C6 C76 C75 124(2) . . ?
O73 S7 O72 113.5(8) . . ?
O73 S7 O71 113.6(8) . . ?
O72 S7 O71 113.2(8) . . ?
O73 S7 C74 105.2(9) . . ?
O72 S7 C74 105.1(9) . . ?
O71 S7 C74 105.1(9) . . ?
C72 C7 C86 110.3(13) . . ?
O8 C81 C82 120.0(13) . . ?
O8 C81 C86 117.9(14) . . ?
C82 C81 C86 122.1(11) . . ?
C81 C82 C83 117.8(13) . . ?
C81 C82 C8 122.9(12) . . ?
C83 C82 C8 119.3(14) . . ?
C84 C83 C82 122.6(14) . . ?
C83 C84 C85 118.1(11) . . ?
C83 C84 S8 123.4(10) . . ?
C85 C84 S8 118.5(10) . . ?
C86 C85 C84 121.9(14) . . ?
C85 C86 C81 117.3(15) . . ?
C85 C86 C7 119.3(15) . . ?
C81 C86 C7 123.4(14) . . ?
O83 S8 O82 111.7(5) . . ?
O83 S8 O81 111.2(5) . . ?
O82 S8 O81 111.2(5) . . ?
O83 S8 C84 107.7(5) . . ?
O82 S8 C84 107.5(5) . . ?
O81 S8 C84 107.3(5) . . ?
C56 C8 C82 110(2) . . ?
C12A C11A C16A 118.7(3) . . ?
C12A C11A C41A 117.6(10) . . ?
C16A C11A C41A 123.5(10) . . ?
C11A C12A C13A 118.5(3) . . ?
N14A C13A C12A 123.4(7) . . ?
N14A C13A C21A 115.0(8) . . ?
C12A C13A C21A 121.6(8) . . ?
C15A N14A C13A 117.5(9) . . ?
N14A C15A C16A 123.3(7) . . ?
N14A C15A C31A 112.9(9) . . ?
C16A C15A C31A 123.7(8) . . ?
C11A C16A C15A 118.5(3) . . ?
C26A C21A C22A 118.9(3) . . ?
C26A C21A C13A 118.0(9) . . ?
C22A C21A C13A 123.1(9) . . ?
C21A C22A C23A 118.7(4) . . ?
C24A C23A C22A 118.6(4) . . ?
N25A C24A C23A 122.8(10) . . ?
C24A N25A C26A 118.5(13) . . ?
N25A C26A C21A 122.5(9) . . ?
C32A C31A C36A 119.4(4) . . ?
C32A C31A C15A 122.3(9) . . ?
C36A C31A C15A 118.4(9) . . ?
C31A C32A C33A 119.4(4) . . ?
C34A C33A C32A 119.4(4) . . ?
N35A C34A C33A 118.5(10) . . ?
C36A N35A C34A 124.4(15) . . ?
N35A C36A C31A 118.6(10) . . ?
C42A C41A C46A 120.2(4) . . ?
C42A C41A C11A 121.3(14) . . ?
C46A C41A C11A 118.5(14) . . ?
C41A C42A C43A 120.2(4) . . ?
N44A C43A C42A 114.7(16) . . ?
C43A N44A C45A 130(2) . . ?
N44A C45A C46A 114.7(16) . . ?
C45A C46A C41A 120.1(4) . . ?
C12B C11B C16B 117.6(4) . . ?
C12B C11B C41B 122(2) . . ?
C16B C11B C41B 120(2) . . ?
C13B C12B C11B 117.8(4) . . ?
N14B C13B C12B 127.0(12) . . ?
N14B C13B C21B 128.4(19) . . ?
C12B C13B C21B 104.6(16) . . ?
C13B N14B C15B 112.3(17) . . ?
N14B C15B C16B 126.6(13) . . ?
N14B C15B C31B 109.4(19) . . ?
C16B C15B C31B 123(2) . . ?
C15B C16B C11B 117.6(4) . . ?
C22B C21B C26B 118.8(3) . . ?
C22B C21B C13B 132.5(15) . . ?
C26B C21B C13B 108.7(15) . . ?
C23B C22B C21B 118.9(3) . . ?
C22B C23B C24B 118.6(4) . . ?
N25B C24B C23B 121.0(4) . . ?
C26B N25B C24B 120.3(5) . . ?
N25B C26B C21B 121.5(4) . . ?
C36B C31B C32B 118.4(5) . . ?
C36B C31B C15B 122(2) . . ?
C32B C31B C15B 117(2) . . ?
C33B C32B C31B 118.6(4) . . ?
C34B C33B C32B 118.9(4) . . ?
N35B C34B C33B 121.6(4) . . ?
C36B N35B C34B 120.0(5) . . ?
N35B C36B C31B 121.0(5) . . ?
C46B C41B C42B 118.8(3) . . ?
C46B C41B C11B 113(2) . . ?
C42B C41B C11B 127(2) . . ?
C43B C42B C41B 118.7(4) . . ?
N44B C43B C42B 121.3(5) . . ?
C43B N44B C45B 119.9(5) . . ?
N44B C45B C46B 121.5(4) . . ?
C45B C46B C41B 118.9(4) . . ?
C12C C11C C12C 117.3(5) . 2_655 ?
C12C C11C C41C 121.3(3) . . ?
C12C C11C C41C 121.3(3) 2_655 . ?
C13C C12C C11C 117.4(4) . . ?
N14C C13C C12C 128.6(16) . . ?
N14C C13C C21C 110.0(13) . . ?
C12C C13C C21C 121.1(12) . . ?
C13C N14C C13C 111(2) . 2_655 ?
C22C C21C C26C 119.7(19) . . ?
C22C C21C C13C 117(2) . . ?
C26C C21C C13C 123.0(18) . . ?
C21C C22C C23C 118(2) . . ?
C24C C23C C22C 125(2) . . ?
C23C C24C N25C 118(2) . . ?
C26C N25C C24C 120(2) . . ?
N25C C26C C21C 119.4(19) . . ?
C42" C41C C42" 118.4(9) 2_655 . ?
C42" C41C C42C 22(6) 2_655 2_655 ?
C42" C41C C42C 114(3) . 2_655 ?
C42" C41C C42C 114(3) 2_655 . ?
C42" C41C C42C 22(6) . . ?
C42C C41C C42C 118.4(8) 2_655 . ?
C42" C41C C11C 120.8(4) 2_655 . ?
C42" C41C C11C 120.8(4) . . ?
C42C C41C C11C 120.8(4) 2_655 . ?
C42C C41C C11C 120.8(4) . . ?
C41C C42C C43C 118.3(7) . . ?
N44C C43C C42C 121.6(7) . . ?
C41C C42" C43" 118.1(7) . . ?
N44C C43" C42" 121.4(7) . . ?
C43C N44C C43C 118.7(13) 2_655 . ?
C43C N44C C43" 23(7) 2_655 2_655 ?
C43C N44C C43" 114(3) . 2_655 ?
C43C N44C C43" 114(3) 2_655 . ?
C43C N44C C43" 23(7) . . ?
C43" N44C C43" 118.7(13) 2_655 . ?

loop_
_geom_bond_atom_site_label_1
_geom_bond_atom_site_label_2
_geom_bond_distance
_geom_bond_site_symmetry_2
_geom_bond_publ_flag
O1 C11 1.362(6) . ?
C11 C16 1.394(18) . ?
C11 C12 1.44(2) . ?
C12 C13 1.37(2) . ?
C12 C1 1.45(2) . ?
C13 C14 1.366(18) . ?
C14 C15 1.384(18) . ?
C14 S1 1.745(6) . ?
C15 C16 1.388(19) . ?
C16 C4 1.51(2) . ?
S1 O13 1.418(11) . ?
S1 O11 1.418(11) . ?
S1 O12 1.420(11) . ?
C1 C26 1.569(17) . ?
O2 C21 1.364(6) . ?
C21 C22 1.379(18) . ?
C21 C26 1.415(19) . ?
C22 C23 1.369(18) . ?
C22 C2 1.528(18) . ?
C23 C24 1.416(16) . ?
C24 C25 1.389(15) . ?
C24 S2 1.748(6) . ?
C25 C26 1.375(18) . ?
S2 O21 1.424(9) . ?
S2 O21' 1.427(9) . ?
S2 O22' 1.430(9) . ?
S2 O23' 1.430(9) . ?
S2 O22 1.431(9) . ?
S2 O23 1.432(9) . ?
C2 C36 1.50(2) . ?
O3 C31 1.364(6) . ?
C31 C32 1.384(19) . ?
C31 C36 1.420(19) . ?
C32 C33 1.36(2) . ?
C32 C3 1.536(19) . ?
C33 C34 1.389(19) . ?
C34 C35 1.40(2) . ?
C34 S3 1.746(7) . ?
C35 C36 1.37(2) . ?
S3 O32 1.371(12) . ?
S3 O33 1.372(12) . ?
S3 O31 1.374(12) . ?
C3 C46 1.515(19) . ?
O4 C41 1.364(6) . ?
C41 C46 1.38(2) . ?
C41 C42 1.41(2) . ?
C42 C43 1.378(19) . ?
C42 C4 1.51(2) . ?
C43 C44 1.396(18) . ?
C44 C45 1.393(18) . ?
C44 S4 1.746(6) . ?
C45 C46 1.42(2) . ?
S4 O42 1.443(9) . ?
S4 O43 1.443(9) . ?
S4 O41 1.446(9) . ?
O5 C51 1.371(8) . ?
C51 C52 1.340(6) . ?
C51 C56 1.340(6) . ?
C52 C53 1.340(6) . ?
C52 C5 1.61(2) . ?
C53 C54 1.339(6) . ?
C54 C55 1.340(6) . ?
C54 S5 1.748(7) . ?
C55 C56 1.340(6) . ?
C56 C8 1.51(2) . ?
S5 O51 1.480(10) . ?
S5 O52 1.483(10) . ?
S5 O53 1.483(10) . ?
O5' C51' 1.367(8) . ?
C51' C52' 1.416(6) . ?
C51' C56' 1.417(6) . ?
C52' C53' 1.417(6) . ?
C53' C54' 1.417(6) . ?
C54' C55' 1.417(6) . ?
C54' S5' 1.749(7) . ?
C55' C56' 1.417(6) . ?
S5' O53' 1.480(10) . ?
S5' O51' 1.481(10) . ?
S5' O52' 1.483(10) . ?
C5 C66 1.50(2) . ?
O6 C61 1.363(6) . ?
C61 C62 1.35(2) . ?
C61 C66 1.40(2) . ?
C62 C63 1.46(2) . ?
C62 C6 1.56(2) . ?
C63 C64 1.38(2) . ?
C64 C65 1.40(2) . ?
C64 S6 1.747(6) . ?
C65 C66 1.39(2) . ?
S6 O63 1.452(14) . ?
S6 O62 1.452(14) . ?
S6 O61 1.454(14) . ?
C6 C76 1.46(3) . ?
O7 C71 1.364(6) . ?
C71 C72 1.36(2) . ?
C71 C76 1.42(2) . ?
C72 C73 1.40(2) . ?
C72 C7 1.47(2) . ?
C73 C74 1.37(3) . ?
C74 C75 1.35(3) . ?
C74 S7 1.746(7) . ?
C75 C76 1.48(3) . ?
S7 O73 1.387(17) . ?
S7 O72 1.390(17) . ?
S7 O71 1.390(17) . ?
C7 C86 1.54(2) . ?
O8 C81 1.363(6) . ?
C81 C82 1.376(19) . ?
C81 C86 1.390(19) . ?
C82 C83 1.391(19) . ?
C82 C8 1.513(19) . ?
C83 C84 1.350(18) . ?
C84 C85 1.40(2) . ?
C84 S8 1.746(6) . ?
C85 C86 1.38(2) . ?
S8 O83 1.409(10) . ?
S8 O82 1.410(10) . ?
S8 O81 1.414(10) . ?
C11A C12A 1.392(5) . ?
C11A C16A 1.393(5) . ?
C11A C41A 1.490(9) . ?
C12A C13A 1.395(4) . ?
C13A N14A 1.340(5) . ?
C13A C21A 1.470(8) . ?
N14A C15A 1.341(5) . ?
C15A C16A 1.395(4) . ?
C15A C31A 1.497(8) . ?
C21A C26A 1.391(4) . ?
C21A C22A 1.391(5) . ?
C22A C23A 1.394(5) . ?
C23A C24A 1.392(4) . ?
C24A N25A 1.339(5) . ?
N25A C26A 1.340(5) . ?
C31A C32A 1.394(5) . ?
C31A C36A 1.395(4) . ?
C32A C33A 1.395(5) . ?
C33A C34A 1.394(4) . ?
C34A N35A 1.341(5) . ?
N35A C36A 1.340(5) . ?
C41A C42A 1.393(4) . ?
C41A C46A 1.397(4) . ?
C42A C43A 1.396(4) . ?
C43A N44A 1.339(5) . ?
N44A C45A 1.341(5) . ?
C45A C46A 1.395(4) . ?
C42' C43' 1.395(4) . ?
C45' C46' 1.395(4) . ?
C11B C12B 1.394(5) . ?
C11B C16B 1.394(5) . ?
C11B C41B 1.492(9) . ?
C12B C13B 1.391(5) . ?
C13B N14B 1.335(5) . ?
C13B C21B 1.469(9) . ?
N14B C15B 1.337(5) . ?
C15B C16B 1.392(5) . ?
C15B C31B 1.485(9) . ?
C21B C22B 1.394(3) . ?
C21B C26B 1.394(3) . ?
C22B C23B 1.394(3) . ?
C23B C24B 1.397(3) . ?
C24B N25B 1.341(3) . ?
N25B C26B 1.339(3) . ?
C31B C36B 1.396(5) . ?
C31B C32B 1.397(5) . ?
C32B C33B 1.394(4) . ?
C33B C34B 1.394(4) . ?
C34B N35B 1.342(4) . ?
N35B C36B 1.342(5) . ?
C41B C46B 1.394(4) . ?
C41B C42B 1.395(4) . ?
C42B C43B 1.395(4) . ?
C43B N44B 1.342(4) . ?
N44B C45B 1.343(4) . ?
C45B C46B 1.393(4) . ?
C11C C12C 1.400(5) . ?
C11C C12C 1.400(5) 2_655 ?
C11C C41C 1.494(10) . ?
C12C C13C 1.398(5) . ?
C13C N14C 1.339(5) . ?
C13C C21C 1.479(9) . ?
N14C C13C 1.339(5) 2_655 ?
C21C C22C 1.30(3) . ?
C21C C26C 1.41(2) . ?
C22C C23C 1.32(3) . ?
C23C C24C 1.33(2) . ?
C24C N25C 1.341(5) . ?
N25C C26C 1.339(5) . ?
C41C C42" 1.392(6) 2_655 ?
C41C C42" 1.392(6) . ?
C41C C42C 1.393(5) 2_655 ?
C41C C42C 1.393(5) . ?
C42C C43C 1.394(5) . ?
C43C N44C 1.340(5) . ?
C42" C43" 1.397(10) . ?
C43" N44C 1.340(5) . ?
N44C C43C 1.340(5) 2_655 ?
N44C C43" 1.340(5) 2_655 ?

loop_
_geom_torsion_atom_site_label_1
_geom_torsion_atom_site_label_2
_geom_torsion_atom_site_label_3
_geom_torsion_atom_site_label_4
_geom_torsion
_geom_torsion_site_symmetry_1
_geom_torsion_site_symmetry_2
_geom_torsion_site_symmetry_3
_geom_torsion_site_symmetry_4
_geom_torsion_publ_flag
O1 C11 C12 C13 -177.5(12) . . . . ?
C16 C11 C12 C13 3.9(18) . . . . ?
O1 C11 C12 C1 -5.3(19) . . . . ?
C16 C11 C12 C1 176.1(12) . . . . ?
C11 C12 C13 C14 -4(2) . . . . ?
C1 C12 C13 C14 -176.1(12) . . . . ?
C12 C13 C14 C15 3(2) . . . . ?
C12 C13 C14 S1 -178.7(11) . . . . ?
C13 C14 C15 C16 -1.6(19) . . . . ?
S1 C14 C15 C16 -179.9(9) . . . . ?
O1 C11 C16 C15 178.5(12) . . . . ?
C12 C11 C16 C15 -2.8(19) . . . . ?
O1 C11 C16 C4 5.4(18) . . . . ?
C12 C11 C16 C4 -175.9(12) . . . . ?
C14 C15 C16 C11 1.6(19) . . . . ?
C14 C15 C16 C4 174.7(12) . . . . ?
C13 C14 S1 O13 -121.2(12) . . . . ?
C15 C14 S1 O13 57.0(11) . . . . ?
C13 C14 S1 O11 -1.2(12) . . . . ?
C15 C14 S1 O11 177.1(10) . . . . ?
C13 C14 S1 O12 118.8(12) . . . . ?
C15 C14 S1 O12 -63.0(11) . . . . ?
C13 C12 C1 C26 92.9(17) . . . . ?
C11 C12 C1 C26 -78.7(16) . . . . ?
O2 C21 C22 C23 177.7(12) . . . . ?
C26 C21 C22 C23 2.6(19) . . . . ?
O2 C21 C22 C2 -6(2) . . . . ?
C26 C21 C22 C2 178.8(12) . . . . ?
C21 C22 C23 C24 0.6(19) . . . . ?
C2 C22 C23 C24 -175.7(11) . . . . ?
C22 C23 C24 C25 -1.0(17) . . . . ?
C22 C23 C24 S2 179.2(9) . . . . ?
C23 C24 C25 C26 -1.8(17) . . . . ?
S2 C24 C25 C26 178.0(9) . . . . ?
C24 C25 C26 C21 4.9(19) . . . . ?
C24 C25 C26 C1 175.8(11) . . . . ?
O2 C21 C26 C25 179.2(11) . . . . ?
C22 C21 C26 C25 -5.4(19) . . . . ?
O2 C21 C26 C1 8.4(17) . . . . ?
C22 C21 C26 C1 -176.2(11) . . . . ?
C12 C1 C26 C25 -69.2(17) . . . . ?
C12 C1 C26 C21 101.5(16) . . . . ?
C25 C24 S2 O21 3.2(11) . . . . ?
C23 C24 S2 O21 -177.0(10) . . . . ?
C25 C24 S2 O21' -174.0(16) . . . . ?
C23 C24 S2 O21' 5.8(16) . . . . ?
C25 C24 S2 O22' 65.9(16) . . . . ?
C23 C24 S2 O22' -114.3(16) . . . . ?
C25 C24 S2 O23' -53.8(16) . . . . ?
C23 C24 S2 O23' 126.0(16) . . . . ?
C25 C24 S2 O22 123.6(10) . . . . ?
C23 C24 S2 O22 -56.6(10) . . . . ?
C25 C24 S2 O23 -117.1(10) . . . . ?
C23 C24 S2 O23 62.7(10) . . . . ?
C23 C22 C2 C36 71.7(16) . . . . ?
C21 C22 C2 C36 -104.5(15) . . . . ?
O3 C31 C32 C33 179.8(13) . . . . ?
C36 C31 C32 C33 -4(2) . . . . ?
O3 C31 C32 C3 0(2) . . . . ?
C36 C31 C32 C3 176.8(12) . . . . ?
C31 C32 C33 C34 -3(2) . . . . ?
C3 C32 C33 C34 176.8(13) . . . . ?
C32 C33 C34 C35 9(2) . . . . ?
C32 C33 C34 S3 -176.1(11) . . . . ?
C33 C34 C35 C36 -10(2) . . . . ?
S3 C34 C35 C36 175.9(11) . . . . ?
C34 C35 C36 C31 4(2) . . . . ?
C34 C35 C36 C2 -177.8(13) . . . . ?
O3 C31 C36 C35 -180.0(12) . . . . ?
C32 C31 C36 C35 3(2) . . . . ?
O3 C31 C36 C2 1.6(18) . . . . ?
C32 C31 C36 C2 -175.4(13) . . . . ?
C22 C2 C36 C35 -106.9(15) . . . . ?
C22 C2 C36 C31 71.5(17) . . . . ?
C33 C34 S3 O32 -73.1(13) . . . . ?
C35 C34 S3 O32 101.2(13) . . . . ?
C33 C34 S3 O33 47.1(13) . . . . ?
C35 C34 S3 O33 -138.6(13) . . . . ?
C33 C34 S3 O31 167.1(13) . . . . ?
C35 C34 S3 O31 -18.6(13) . . . . ?
C33 C32 C3 C46 107.5(17) . . . . ?
C31 C32 C3 C46 -72.9(18) . . . . ?
O4 C41 C42 C43 176.4(12) . . . . ?
C46 C41 C42 C43 -4(2) . . . . ?
O4 C41 C42 C4 -4(2) . . . . ?
C46 C41 C42 C4 176.2(13) . . . . ?
C41 C42 C43 C44 3.9(19) . . . . ?
C4 C42 C43 C44 -175.9(12) . . . . ?
C42 C43 C44 C45 -1.0(19) . . . . ?
C42 C43 C44 S4 -177.6(10) . . . . ?
C43 C44 C45 C46 -2(2) . . . . ?
S4 C44 C45 C46 174.3(10) . . . . ?
O4 C41 C46 C45 -179.5(12) . . . . ?
C42 C41 C46 C45 0(2) . . . . ?
O4 C41 C46 C3 3.7(19) . . . . ?
C42 C41 C46 C3 -176.4(12) . . . . ?
C44 C45 C46 C41 3(2) . . . . ?
C44 C45 C46 C3 179.3(12) . . . . ?
C32 C3 C46 C41 101.1(17) . . . . ?
C32 C3 C46 C45 -75.6(19) . . . . ?
C43 C44 S4 O42 88.7(10) . . . . ?
C45 C44 S4 O42 -87.8(11) . . . . ?
C43 C44 S4 O43 -151.0(10) . . . . ?
C45 C44 S4 O43 32.5(11) . . . . ?
C43 C44 S4 O41 -31.1(10) . . . . ?
C45 C44 S4 O41 152.3(11) . . . . ?
C43 C42 C4 C16 76.7(16) . . . . ?
C41 C42 C4 C16 -103.1(16) . . . . ?
C11 C16 C4 C42 79.1(17) . . . . ?
C15 C16 C4 C42 -94.0(15) . . . . ?
C56 C51 C52 C53 0.0 . . . . ?
O5 C51 C52 C53 177(4) . . . . ?
C56 C51 C52 C5 177(4) . . . . ?
O5 C51 C52 C5 -6(5) . . . . ?
C51 C52 C53 C54 0.0 . . . . ?
C5 C52 C53 C54 -177(3) . . . . ?
C52 C53 C54 C55 0.0 . . . . ?
C52 C53 C54 S5 160.4(16) . . . . ?
C53 C54 C55 C56 0.0 . . . . ?
S5 C54 C55 C56 -161.7(16) . . . . ?
C54 C55 C56 C51 0.0 . . . . ?
C54 C55 C56 C8 -178(5) . . . . ?
C52 C51 C56 C55 0.0 . . . . ?
O5 C51 C56 C55 -177(4) . . . . ?
C52 C51 C56 C8 178(4) . . . . ?
O5 C51 C56 C8 2(4) . . . . ?
C53 C54 S5 O51 157(2) . . . . ?
C55 C54 S5 O51 -41(2) . . . . ?
C53 C54 S5 O52 -83(2) . . . . ?
C55 C54 S5 O52 79(2) . . . . ?
C53 C54 S5 O53 37(2) . . . . ?
C55 C54 S5 O53 -162(2) . . . . ?
O5' C51' C52' C53' -176(4) . . . . ?
C56' C51' C52' C53' 0.0 . . . . ?
C51' C52' C53' C54' 0.0 . . . . ?
C52' C53' C54' C55' 0.0 . . . . ?
C52' C53' C54' S5' -170.8(16) . . . . ?
C53' C54' C55' C56' 0.0 . . . . ?
S5' C54' C55' C56' 170.7(16) . . . . ?
C54' C55' C56' C51' 0.0 . . . . ?
O5' C51' C56' C55' 176(4) . . . . ?
C52' C51' C56' C55' 0.0 . . . . ?
C55' C54' S5' O53' -114(2) . . . . ?
C53' C54' S5' O53' 57(2) . . . . ?
C55' C54' S5' O51' 6(2) . . . . ?
C53' C54' S5' O51' 177(2) . . . . ?
C55' C54' S5' O52' 126(2) . . . . ?
C53' C54' S5' O52' -63(2) . . . . ?
C51 C52 C5 C66 -76(3) . . . . ?
C53 C52 C5 C66 101(2) . . . . ?
O6 C61 C62 C63 175.7(15) . . . . ?
C66 C61 C62 C63 -1(3) . . . . ?
O6 C61 C62 C6 -10(2) . . . . ?
C66 C61 C62 C6 172.3(16) . . . . ?
C61 C62 C63 C64 7(3) . . . . ?
C6 C62 C63 C64 -167.1(18) . . . . ?
C62 C63 C64 C65 -9(3) . . . . ?
C62 C63 C64 S6 177.6(14) . . . . ?
C63 C64 C65 C66 7(3) . . . . ?
S6 C64 C65 C66 179.6(13) . . . . ?
C64 C65 C66 C61 -1(3) . . . . ?
C64 C65 C66 C5 175.5(15) . . . . ?
C62 C61 C66 C65 -1(2) . . . . ?
O6 C61 C66 C65 -178.5(13) . . . . ?
C62 C61 C66 C5 -178.0(15) . . . . ?
O6 C61 C66 C5 5(2) . . . . ?
C52 C5 C66 C65 -78.8(17) . . . . ?
C52 C5 C66 C61 97.8(17) . . . . ?
C63 C64 S6 O63 65.2(17) . . . . ?
C65 C64 S6 O63 -107.4(16) . . . . ?
C63 C64 S6 O62 -54.9(17) . . . . ?
C65 C64 S6 O62 132.5(16) . . . . ?
C63 C64 S6 O61 -174.9(16) . . . . ?
C65 C64 S6 O61 12.5(16) . . . . ?
C61 C62 C6 C76 -97(2) . . . . ?
C63 C62 C6 C76 77(2) . . . . ?
O7 C71 C72 C73 178.5(14) . . . . ?
C76 C71 C72 C73 0(2) . . . . ?
O7 C71 C72 C7 -1(2) . . . . ?
C76 C71 C72 C7 -179.6(14) . . . . ?
C71 C72 C73 C74 4(3) . . . . ?
C7 C72 C73 C74 -176.2(17) . . . . ?
C72 C73 C74 C75 -8(3) . . . . ?
C72 C73 C74 S7 178.8(13) . . . . ?
C73 C74 C75 C76 7(3) . . . . ?
S7 C74 C75 C76 -179.5(12) . . . . ?
O7 C71 C76 C6 5(2) . . . . ?
C72 C71 C76 C6 -176.2(15) . . . . ?
O7 C71 C76 C75 -179.6(13) . . . . ?
C72 C71 C76 C75 -1(2) . . . . ?
C62 C6 C76 C71 75(2) . . . . ?
C62 C6 C76 C75 -100(2) . . . . ?
C74 C75 C76 C71 -2(3) . . . . ?
C74 C75 C76 C6 172.8(18) . . . . ?
C75 C74 S7 O73 87.8(18) . . . . ?
C73 C74 S7 O73 -98.3(18) . . . . ?
C75 C74 S7 O72 -32.3(18) . . . . ?
C73 C74 S7 O72 141.5(18) . . . . ?
C75 C74 S7 O71 -152.0(18) . . . . ?
C73 C74 S7 O71 21.9(18) . . . . ?
C71 C72 C7 C86 -80.3(19) . . . . ?
C73 C72 C7 C86 100.0(17) . . . . ?
O8 C81 C82 C83 176.5(11) . . . . ?
C86 C81 C82 C83 -4(2) . . . . ?
O8 C81 C82 C8 -4(2) . . . . ?
C86 C81 C82 C8 175.6(12) . . . . ?
C81 C82 C83 C84 1(2) . . . . ?
C8 C82 C83 C84 -178.4(12) . . . . ?
C82 C83 C84 C85 3(2) . . . . ?
C82 C83 C84 S8 -176.6(10) . . . . ?
C83 C84 C85 C86 -5(2) . . . . ?
S8 C84 C85 C86 175.1(11) . . . . ?
C84 C85 C86 C81 2(2) . . . . ?
C84 C85 C86 C7 -178.8(14) . . . . ?
O8 C81 C86 C85 -178.0(13) . . . . ?
C82 C81 C86 C85 2(2) . . . . ?
O8 C81 C86 C7 3(2) . . . . ?
C82 C81 C86 C7 -177.0(14) . . . . ?
C72 C7 C86 C85 -79.2(18) . . . . ?
C72 C7 C86 C81 99.9(18) . . . . ?
C83 C84 S8 O83 73.2(12) . . . . ?
C85 C84 S8 O83 -106.5(12) . . . . ?
C83 C84 S8 O82 -47.4(12) . . . . ?
C85 C84 S8 O82 133.0(12) . . . . ?
C83 C84 S8 O81 -167.0(12) . . . . ?
C85 C84 S8 O81 13.4(12) . . . . ?
C55 C56 C8 C82 -100(3) . . . . ?
C51 C56 C8 C82 82(3) . . . . ?
C81 C82 C8 C56 -100.1(15) . . . . ?
C83 C82 C8 C56 79.1(15) . . . . ?
C16A C11A C12A C13A 0(3) . . . . ?
C41A C11A C12A C13A -175.1(17) . . . . ?
C11A C12A C13A N14A 0(3) . . . . ?
C11A C12A C13A C21A 179.8(17) . . . . ?
C12A C13A N14A C15A -1(2) . . . . ?
C21A C13A N14A C15A 179.5(14) . . . . ?
C13A N14A C15A C16A 2(3) . . . . ?
C13A N14A C15A C31A 178.0(14) . . . . ?
C12A C11A C16A C15A 1(3) . . . . ?
C41A C11A C16A C15A 175.2(19) . . . . ?
N14A C15A C16A C11A -1(3) . . . . ?
C31A C15A C16A C11A -177.4(18) . . . . ?
N14A C13A C21A C26A 25(2) . . . . ?
C12A C13A C21A C26A -154.1(16) . . . . ?
N14A C13A C21A C22A -153.1(14) . . . . ?
C12A C13A C21A C22A 27(2) . . . . ?
C26A C21A C22A C23A 0(2) . . . . ?
C13A C21A C22A C23A 178.9(13) . . . . ?
C21A C22A C23A C24A 0(2) . . . . ?
C22A C23A C24A N25A 0(2) . . . . ?
C23A C24A N25A C26A 0(2) . . . . ?
C24A N25A C26A C21A 0(2) . . . . ?
C22A C21A C26A N25A 0(2) . . . . ?
C13A C21A C26A N25A -178.9(14) . . . . ?
N14A C15A C31A C32A 157.7(16) . . . . ?
C16A C15A C31A C32A -26(3) . . . . ?
N14A C15A C31A C36A -22(2) . . . . ?
C16A C15A C31A C36A 154.6(19) . . . . ?
C36A C31A C32A C33A 4(3) . . . . ?
C15A C31A C32A C33A -175.9(16) . . . . ?
C31A C32A C33A C34A -6(3) . . . . ?
C32A C33A C34A N35A 4(3) . . . . ?
C33A C34A N35A C36A 0(3) . . . . ?
C34A N35A C36A C31A -3(3) . . . . ?
C32A C31A C36A N35A 1(3) . . . . ?
C15A C31A C36A N35A -179.6(16) . . . . ?
C12A C11A C41A C42A -32(3) . . . . ?
C16A C11A C41A C42A 153(2) . . . . ?
C12A C11A C41A C46A 149.4(18) . . . . ?
C16A C11A C41A C46A -25(3) . . . . ?
C46A C41A C42A C43A 0.0(3) . . . . ?
C11A C41A C42A C43A -178.3(18) . . . . ?
C41A C42A C43A N44A 0.1(3) . . . . ?
C42A C43A N44A C45A -0.4(8) . . . . ?
C43A N44A C45A C46A 0.4(9) . . . . ?
N44A C45A C46A C41A -0.2(8) . . . . ?
C42A C41A C46A C45A 0.0(6) . . . . ?
C11A C41A C46A C45A 178.4(18) . . . . ?
C16B C11B C12B C13B 0(5) . . . . ?
C41B C11B C12B C13B -171(3) . . . . ?
C11B C12B C13B N14B 1(5) . . . . ?
C11B C12B C13B C21B -177(3) . . . . ?
C12B C13B N14B C15B -7(4) . . . . ?
C21B C13B N14B C15B 171(3) . . . . ?
C13B N14B C15B C16B 13(4) . . . . ?
C13B N14B C15B C31B -178(2) . . . . ?
N14B C15B C16B C11B -13(5) . . . . ?
C31B C15B C16B C11B 179(3) . . . . ?
C12B C11B C16B C15B 5(5) . . . . ?
C41B C11B C16B C15B 177(3) . . . . ?
N14B C13B C21B C22B -178(3) . . . . ?
C12B C13B C21B C22B 0(4) . . . . ?
N14B C13B C21B C26B 0(4) . . . . ?
C12B C13B C21B C26B 178(2) . . . . ?
C26B C21B C22B C23B 4(4) . . . . ?
C13B C21B C22B C23B -178(3) . . . . ?
C21B C22B C23B C24B -10(4) . . . . ?
C22B C23B C24B N25B 12(4) . . . . ?
C23B C24B N25B C26B -7(4) . . . . ?
C24B N25B C26B C21B 0(4) . . . . ?
C22B C21B C26B N25B 1(4) . . . . ?
C13B C21B C26B N25B -178(2) . . . . ?
N14B C15B C31B C36B -23(4) . . . . ?
C16B C15B C31B C36B 147(3) . . . . ?
N14B C15B C31B C32B 138(3) . . . . ?
C16B C15B C31B C32B -52(4) . . . . ?
C36B C31B C32B C33B -13(5) . . . . ?
C15B C31B C32B C33B -175(3) . . . . ?
C31B C32B C33B C34B 5(6) . . . . ?
C32B C33B C34B N35B 1(6) . . . . ?
C33B C34B N35B C36B 2(5) . . . . ?
C34B N35B C36B C31B -10(5) . . . . ?
C32B C31B C36B N35B 15(4) . . . . ?
C15B C31B C36B N35B 176(3) . . . . ?
C12B C11B C41B C46B -167(3) . . . . ?
C16B C11B C41B C46B 22(5) . . . . ?
C12B C11B C41B C42B 2(6) . . . . ?
C16B C11B C41B C42B -169(3) . . . . ?
C46B C41B C42B C43B -7(5) . . . . ?
C11B C41B C42B C43B -176(3) . . . . ?
C41B C42B C43B N44B 11(5) . . . . ?
C42B C43B N44B C45B -5(6) . . . . ?
C43B N44B C45B C46B -3(5) . . . . ?
N44B C45B C46B C41B 6(5) . . . . ?
C42B C41B C46B C45B -1(5) . . . . ?
C11B C41B C46B C45B 169(3) . . . . ?
C12C C11C C12C C13C 1.2(15) 2_655 . . . ?
C41C C11C C12C C13C -178.8(15) . . . . ?
C11C C12C C13C N14C -3(4) . . . . ?
C11C C12C C13C C21C -176.0(17) . . . . ?
C12C C13C N14C C13C 1.5(19) . . . 2_655 ?
C21C C13C N14C C13C 175(2) . . . 2_655 ?
N14C C13C C21C C22C 158.3(19) . . . . ?
C12C C13C C21C C22C -27(3) . . . . ?
N14C C13C C21C C26C -20(3) . . . . ?
C12C C13C C21C C26C 154(2) . . . . ?
C26C C21C C22C C23C 0(3) . . . . ?
C13C C21C C22C C23C -179(2) . . . . ?
C21C C22C C23C C24C 0(4) . . . . ?
C22C C23C C24C N25C -2(3) . . . . ?
C23C C24C N25C C26C 3(3) . . . . ?
C24C N25C C26C C21C -2(3) . . . . ?
C22C C21C C26C N25C 1(3) . . . . ?
C13C C21C C26C N25C 179.5(19) . . . . ?
C12C C11C C41C C42" -151(5) . . . 2_655 ?
C12C C11C C41C C42" 29(5) 2_655 . . 2_655 ?
C12C C11C C41C C42" 29(5) . . . . ?
C12C C11C C41C C42" -151(5) 2_655 . . . ?
C12C C11C C41C C42C -176(5) . . . 2_655 ?
C12C C11C C41C C42C 4(5) 2_655 . . 2_655 ?
C12C C11C C41C C42C 4(5) . . . . ?
C12C C11C C41C C42C -176(5) 2_655 . . . ?
C42" C41C C42C C43C -32(7) 2_655 . . . ?
C42" C41C C42C C43C 76(4) . . . . ?
C42C C41C C42C C43C -8(4) 2_655 . . . ?
C11C C41C C42C C43C 172(4) . . . . ?
C41C C42C C43C N44C 17(8) . . . . ?
C42" C41C C42" C43" -9(4) 2_655 . . . ?
C42C C41C C42" C43" 15(8) 2_655 . . . ?
C42C C41C C42" C43" -92(4) . . . . ?
C11C C41C C42" C43" 171(4) . . . . ?
C41C C42" C43" N44C 18(8) . . . . ?
C42C C43C N44C C43C -8(4) . . . 2_655 ?
C42C C43C N44C C43" 16(8) . . . 2_655 ?
C42C C43C N44C C43" -92(5) . . . . ?
C42" C43" N44C C43C -34(7) . . . 2_655 ?
C42" C43" N44C C43C 74(5) . . . . ?
C42" C43" N44C C43" -9(4) . . . 2_655 ?
